data_1517633
loop_
_publ_author_name
'Tiffany M. Smith'
'Jose Vargas'
'Diona Symester'
'Michael Tichenor'
'Charles J. O-Connor'
'Jon Zubieta'

_publ_section_title
;
 Metal-organophosphonate chemistry: Hydrothermal syntheses and structures
 of copper(II)-xylyldiphosphonates with organonitrogen coligands
;
_journal_name_full
;
Inorganica Chimica Acta
;
_journal_page_first 63
_journal_page_last 77
_journal_volume 403
_journal_year 2013
_chemical_formula_moiety 'C40 H36 Cu2 N6 O12 P4 2(H2 O)'
_chemical_formula_sum 'C40 H40 Cu2 N6 O14 P4'
_chemical_formula_weight 1079.74
_space_group_IT_number 2
_symmetry_cell_setting triclinic
_symmetry_space_group_name_Hall '-P 1'
_symmetry_space_group_name_H-M 'P -1'
_atom_sites_solution_hydrogens geom
_atom_sites_solution_primary direct
_atom_sites_solution_secondary difmap
_cell_angle_alpha 89.597(11)
_cell_angle_beta 86.049(10)
_cell_angle_gamma 71.486(9)
_cell_formula_units_Z 1
_cell_length_a 8.759(6)
_cell_length_b 9.008(6)
_cell_length_c 13.506(9)
_cell_measurement_reflns_used 9852
_cell_measurement_temperature 90(2)
_cell_measurement_theta_max 27.21
_cell_measurement_theta_min 2.46
_cell_volume 1008.0(12)
_computing_cell_refinement 'Bruker SAINT (Bruker, 2011)'
_computing_data_collection 'Bruker APEX2 (Bruker, 2011)'
_computing_data_reduction 'Bruker SAINT (Bruker, 2011)'
_computing_molecular_graphics 'CrystalMaker (Palmer, 2010)'
_computing_publication_material 'Bruker SHELXTL (Bruker, 2011)'
_computing_structure_refinement 'SHELXL-97 (Sheldrick, 2008)'
_computing_structure_solution 'SHELXS-97 (Sheldrick, 2008)'
_diffrn_ambient_temperature 90(2)
_diffrn_measured_fraction_theta_full 0.999
_diffrn_measured_fraction_theta_max 0.999
_diffrn_measurement_device_type 'Bruker APEX-II CCD'
_diffrn_measurement_method '\f and \w scans'
_diffrn_radiation_monochromator graphite
_diffrn_radiation_source 'fine-focus sealed tube'
_diffrn_radiation_type MoK\a
_diffrn_radiation_wavelength 0.71073
_diffrn_reflns_av_R_equivalents 0.0314
_diffrn_reflns_av_sigmaI/netI 0.0212
_diffrn_reflns_limit_h_max 10
_diffrn_reflns_limit_h_min -10
_diffrn_reflns_limit_k_max 10
_diffrn_reflns_limit_k_min -10
_diffrn_reflns_limit_l_max 16
_diffrn_reflns_limit_l_min -16
_diffrn_reflns_number 11356
_diffrn_reflns_theta_full 25.35
_diffrn_reflns_theta_max 25.35
_diffrn_reflns_theta_min 2.46
_exptl_absorpt_coefficient_mu 1.295
_exptl_absorpt_correction_T_max 0.8538
_exptl_absorpt_correction_T_min 0.6103
_exptl_absorpt_correction_type multi-scan
_exptl_absorpt_process_details 'SADABS SHELXL-97 (Sheldrick, 2008)'
_exptl_crystal_colour green
_exptl_crystal_density_diffrn 1.779
_exptl_crystal_density_method 'not measured'
_exptl_crystal_description rod
_exptl_crystal_F_000 552
_exptl_crystal_size_max 0.42
_exptl_crystal_size_mid 0.14
_exptl_crystal_size_min 0.13
_refine_diff_density_max 0.442
_refine_diff_density_min -0.544
_refine_diff_density_rms 0.067
_refine_ls_extinction_method none
_refine_ls_goodness_of_fit_ref 1.060
_refine_ls_hydrogen_treatment constr
_refine_ls_matrix_type full
_refine_ls_number_parameters 310
_refine_ls_number_reflns 3684
_refine_ls_number_restraints 0
_refine_ls_restrained_S_all 1.060
_refine_ls_R_factor_all 0.0270
_refine_ls_R_factor_gt 0.0259
_refine_ls_shift/su_max 0.002
_refine_ls_shift/su_mean 0.000
_refine_ls_structure_factor_coef Fsqd
_refine_ls_weighting_details 'calc w=1/[\s^2^(Fo^2^)+(0.0447P)^2^+0.8590P] where P=(Fo^2^+2Fc^2^)/3'
_refine_ls_weighting_scheme calc
_refine_ls_wR_factor_gt 0.0751
_refine_ls_wR_factor_ref 0.0757
_reflns_number_gt 3499
_reflns_number_total 3684
_reflns_threshold_expression >2sigma(I)
_cod_data_source_file ICA-2013-403-63-77-11.cif
_cod_data_source_block compound_11
_cod_original_sg_symbol_Hall -P1
_cod_original_sg_symbol_H-M P-1
_cod_database_code 1517633

loop_
_symmetry_equiv_pos_as_xyz
'x, y, z'
'-x, -y, -z'

loop_
_atom_site_label
_atom_site_type_symbol
_atom_site_fract_x
_atom_site_fract_y
_atom_site_fract_z
_atom_site_U_iso_or_equiv
_atom_site_adp_type
_atom_site_occupancy
_atom_site_symmetry_multiplicity
_atom_site_calc_flag
_atom_site_refinement_flags
_atom_site_disorder_assembly
_atom_site_disorder_group
Cu1 Cu 0.67215(3) 0.62065(3) 0.643692(16) 0.01046(9) Uani 1 1 d . . .
P1 P 0.35308(6) 0.79818(6) 0.77822(4) 0.01420(13) Uani 1 1 d . . .
P2 P 0.88661(6) 0.83394(6) 0.73329(4) 0.01407(13) Uani 1 1 d . . .
O1 O 0.48180(16) 0.66071(16) 0.72847(10) 0.0133(3) Uani 1 1 d . . .
O2 O 0.76242(17) 0.80649(16) 0.67182(11) 0.0166(3) Uani 1 1 d . . .
O3 O 1.01815(16) 0.68147(16) 0.75652(11) 0.0152(3) Uani 1 1 d . . .
H3' H 1.0929 0.7026 0.7831 0.018 Uiso 1 1 calc R . .
O4 O 0.96411(17) 0.95030(16) 0.68555(11) 0.0161(3) Uani 1 1 d . . .
O5 O 0.23675(16) 0.74363(17) 0.84754(10) 0.0153(3) Uani 1 1 d . . .
O6 O 0.26194(16) 0.91256(16) 0.70225(11) 0.0151(3) Uani 1 1 d . . .
H6' H 0.1668 0.9101 0.7027 0.018 Uiso 1 1 calc R . .
O90A O 0.9737(6) 0.8669(4) 0.4765(2) 0.0399(15) Uani 0.557(8) 1 d P A 1
O90B O 0.8420(7) 0.8909(5) 0.4704(3) 0.0410(18) Uani 0.443(8) 1 d P A 2
N1 N 0.5819(2) 0.6866(2) 0.51048(13) 0.0153(3) Uani 1 1 d . . .
N2 N 0.86234(19) 0.52170(19) 0.55214(12) 0.0118(3) Uani 1 1 d . . .
N3 N 1.18744(19) 0.53371(19) 0.26576(12) 0.0117(3) Uani 1 1 d . . .
C1 C 0.4267(3) 0.7485(3) 0.49378(17) 0.0222(5) Uani 1 1 d . . .
H1 H 0.3497 0.7812 0.5488 0.027 Uiso 1 1 calc R . .
C2 C 0.3740(3) 0.7669(3) 0.39932(17) 0.0248(5) Uani 1 1 d . . .
H2 H 0.2630 0.8159 0.3894 0.030 Uiso 1 1 calc R . .
C3 C 0.4842(3) 0.7133(3) 0.31950(16) 0.0210(5) Uani 1 1 d . . .
H3 H 0.4495 0.7209 0.2540 0.025 Uiso 1 1 calc R . .
C4 C 0.6453(2) 0.6485(2) 0.33576(15) 0.0164(4) Uani 1 1 d . . .
H4 H 0.7234 0.6091 0.2820 0.020 Uiso 1 1 calc R . .
C5 C 0.6904(2) 0.6423(2) 0.43150(15) 0.0137(4) Uani 1 1 d . . .
C6 C 0.8575(2) 0.5747(2) 0.45991(14) 0.0119(4) Uani 1 1 d . . .
C7 C 1.0042(2) 0.5553(2) 0.40541(14) 0.0111(4) Uani 1 1 d . . .
C8 C 1.0401(2) 0.6132(2) 0.30706(14) 0.0113(4) Uani 1 1 d . . .
C9 C 0.9432(2) 0.7439(2) 0.26415(14) 0.0125(4) Uani 1 1 d . . .
H9 H 0.8424 0.8031 0.2962 0.015 Uiso 1 1 calc R . .
C10 C 0.9950(2) 0.7882(2) 0.17313(15) 0.0136(4) Uani 1 1 d . . .
H10 H 0.9310 0.8800 0.1425 0.016 Uiso 1 1 calc R . .
C11 C 1.1393(2) 0.6991(2) 0.12700(15) 0.0142(4) Uani 1 1 d . . .
H11 H 1.1730 0.7236 0.0623 0.017 Uiso 1 1 calc R . .
C12 C 1.2340(2) 0.5735(2) 0.17688(15) 0.0135(4) Uani 1 1 d . . .
H12 H 1.3359 0.5135 0.1466 0.016 Uiso 1 1 calc R . .
C13 C 0.7915(2) 0.9212(2) 0.85142(15) 0.0155(4) Uani 1 1 d . . .
H13A H 0.8713 0.9521 0.8877 0.019 Uiso 1 1 calc R . .
H13B H 0.7021 1.0176 0.8389 0.019 Uiso 1 1 calc R . .
C14 C 0.7257(2) 0.8162(2) 0.91640(15) 0.0145(4) Uani 1 1 d . . .
C15 C 0.8309(2) 0.7160(2) 0.97812(15) 0.0164(4) Uani 1 1 d . . .
H15 H 0.9404 0.7137 0.9750 0.020 Uiso 1 1 calc R . .
C16 C 0.7818(2) 0.6200(2) 1.04373(15) 0.0177(4) Uani 1 1 d . . .
H16 H 0.8567 0.5517 1.0846 0.021 Uiso 1 1 calc R . .
C17 C 0.6222(3) 0.6237(3) 1.04972(15) 0.0180(4) Uani 1 1 d . . .
H17 H 0.5858 0.5601 1.0959 0.022 Uiso 1 1 calc R . .
C18 C 0.5176(2) 0.7202(3) 0.98815(15) 0.0174(4) Uani 1 1 d . . .
H18 H 0.4081 0.7229 0.9927 0.021 Uiso 1 1 calc R . .
C19 C 0.5664(2) 0.8147(2) 0.91915(15) 0.0148(4) Uani 1 1 d . . .
C20 C 0.4477(2) 0.9101(2) 0.85000(16) 0.0159(4) Uani 1 1 d . . .
H20A H 0.5038 0.9644 0.8036 0.019 Uiso 1 1 calc R . .
H20B H 0.3623 0.9913 0.8893 0.019 Uiso 1 1 calc R . .

loop_
_atom_site_aniso_label
_atom_site_aniso_U_11
_atom_site_aniso_U_22
_atom_site_aniso_U_33
_atom_site_aniso_U_23
_atom_site_aniso_U_13
_atom_site_aniso_U_12
Cu1 0.00715(13) 0.01218(14) 0.01175(14) 0.00091(9) -0.00123(9) -0.00253(9)
P1 0.0070(2) 0.0149(3) 0.0199(3) -0.0041(2) -0.0014(2) -0.00212(19)
P2 0.0093(2) 0.0148(3) 0.0191(3) -0.0021(2) -0.0023(2) -0.0049(2)
O1 0.0093(6) 0.0129(7) 0.0168(7) -0.0004(5) -0.0006(5) -0.0024(5)
O2 0.0134(7) 0.0152(7) 0.0230(8) 0.0005(6) -0.0063(6) -0.0059(6)
O3 0.0118(7) 0.0141(7) 0.0203(7) 0.0026(6) -0.0025(6) -0.0050(6)
O4 0.0173(10) 0.0157(9) 0.0184(10) 0.0058(8) -0.0054(8) -0.0083(8)
O5 0.0106(9) 0.0213(10) 0.0144(9) 0.0024(8) -0.0013(7) -0.0049(8)
O6 0.0079(6) 0.0151(7) 0.0221(7) 0.0033(6) -0.0004(5) -0.0034(5)
O90A 0.065(4) 0.0312(19) 0.0271(18) 0.0005(14) 0.0040(17) -0.0215(19)
O90B 0.055(4) 0.032(2) 0.031(2) 0.0033(18) 0.001(2) -0.008(2)
N1 0.0099(8) 0.0203(9) 0.0157(8) 0.0014(7) -0.0011(7) -0.0047(7)
N2 0.0106(8) 0.0118(8) 0.0139(8) -0.0006(6) -0.0020(6) -0.0047(6)
N3 0.0098(8) 0.0122(8) 0.0139(8) -0.0015(6) -0.0007(6) -0.0048(6)
C1 0.0095(10) 0.0350(13) 0.0200(11) 0.0021(9) -0.0018(8) -0.0038(9)
C2 0.0107(10) 0.0398(13) 0.0224(11) 0.0047(10) -0.0053(8) -0.0053(9)
C3 0.0164(10) 0.0322(12) 0.0176(10) 0.0048(9) -0.0066(8) -0.0110(9)
C4 0.0139(10) 0.0219(10) 0.0155(10) 0.0021(8) -0.0017(8) -0.0085(8)
C5 0.0117(9) 0.0155(10) 0.0152(10) 0.0016(8) -0.0014(8) -0.0063(8)
C6 0.0120(9) 0.0118(9) 0.0128(9) -0.0007(7) -0.0016(7) -0.0047(7)
C7 0.0106(9) 0.0100(9) 0.0135(9) -0.0006(7) -0.0023(7) -0.0041(7)
C8 0.0103(9) 0.0131(9) 0.0124(9) -0.0010(7) -0.0013(7) -0.0060(7)
C9 0.0099(9) 0.0131(9) 0.0152(9) -0.0006(7) -0.0015(7) -0.0046(7)
C10 0.0130(9) 0.0138(9) 0.0157(10) 0.0015(7) -0.0038(7) -0.0063(8)
C11 0.0134(9) 0.0175(10) 0.0136(9) 0.0023(8) -0.0013(7) -0.0074(8)
C12 0.0109(9) 0.0157(10) 0.0143(9) -0.0015(8) 0.0005(7) -0.0052(8)
C13 0.0114(9) 0.0148(10) 0.0215(10) -0.0023(8) -0.0033(8) -0.0053(8)
C14 0.0132(9) 0.0151(10) 0.0152(10) -0.0054(8) 0.0005(8) -0.0049(8)
C15 0.0106(9) 0.0216(11) 0.0176(10) -0.0054(8) -0.0013(8) -0.0058(8)
C16 0.0165(10) 0.0212(10) 0.0147(10) -0.0035(8) -0.0020(8) -0.0050(8)
C17 0.0186(10) 0.0239(11) 0.0131(10) -0.0042(8) 0.0021(8) -0.0095(9)
C18 0.0123(9) 0.0254(11) 0.0157(10) -0.0054(8) 0.0029(8) -0.0085(8)
C19 0.0117(9) 0.0159(10) 0.0163(10) -0.0064(8) 0.0003(8) -0.0041(8)
C20 0.0107(9) 0.0162(10) 0.0206(10) -0.0047(8) -0.0007(8) -0.0040(8)

loop_
_atom_type_symbol
_atom_type_description
_atom_type_scat_dispersion_real
_atom_type_scat_dispersion_imag
_atom_type_scat_source
C C 0.0033 0.0016 'International Tables Vol C Tables 4.2.6.8 and 6.1.1.4'
H H 0.0000 0.0000 'International Tables Vol C Tables 4.2.6.8 and 6.1.1.4'
N N 0.0061 0.0033 'International Tables Vol C Tables 4.2.6.8 and 6.1.1.4'
O O 0.0106 0.0060 'International Tables Vol C Tables 4.2.6.8 and 6.1.1.4'
P P 0.1023 0.0942 'International Tables Vol C Tables 4.2.6.8 and 6.1.1.4'
Cu Cu 0.3201 1.2651 'International Tables Vol C Tables 4.2.6.8 and 6.1.1.4'

loop_
_geom_angle_atom_site_label_1
_geom_angle_atom_site_label_2
_geom_angle_atom_site_label_3
_geom_angle
_geom_angle_site_symmetry_1
_geom_angle_site_symmetry_3
O1 Cu1 N2 164.12(6) . .
O1 Cu1 N3 94.93(8) . 2_766
N2 Cu1 N3 79.35(8) . 2_766
O1 Cu1 N1 101.87(8) . .
N2 Cu1 N1 78.69(8) . .
N3 Cu1 N1 152.67(7) 2_766 .
O1 Cu1 O2 105.10(7) . .
N2 Cu1 O2 90.32(7) . .
N3 Cu1 O2 96.45(7) 2_766 .
N1 Cu1 O2 99.73(7) . .
O1 P1 O6 111.46(9) . .
O1 P1 O5 111.11(9) . .
O6 P1 O5 110.89(9) . .
O1 P1 C20 109.32(10) . .
O6 P1 C20 104.93(10) . .
O5 P1 C20 108.90(10) . .
O2 P2 O3 112.38(9) . .
O2 P2 O4 112.37(9) . .
O3 P2 O4 109.87(9) . .
O2 P2 C13 109.39(10) . .
O3 P2 C13 106.60(10) . .
O4 P2 C13 105.84(9) . .
P1 O1 Cu1 139.05(9) . .
P2 O2 Cu1 137.15(9) . .
P2 O3 H3' 109.5 . .
P1 O6 H6' 109.5 . .
C1 N1 C5 118.30(18) . .
C1 N1 Cu1 126.15(14) . .
C5 N1 Cu1 114.88(14) . .
C7 N2 C6 124.76(17) 2_766 .
C7 N2 Cu1 115.63(14) 2_766 .
C6 N2 Cu1 116.58(13) . .
C12 N3 C8 119.42(17) . .
C12 N3 Cu1 125.82(14) . 2_766
C8 N3 Cu1 114.29(14) . 2_766
N1 C1 C2 122.2(2) . .
N1 C1 H1 118.9 . .
C2 C1 H1 118.9 . .
C3 C2 C1 119.1(2) . .
C3 C2 H2 120.4 . .
C1 C2 H2 120.4 . .
C2 C3 C4 119.2(2) . .
C2 C3 H3 120.4 . .
C4 C3 H3 120.4 . .
C5 C4 C3 118.48(19) . .
C5 C4 H4 120.8 . .
C3 C4 H4 120.8 . .
N1 C5 C4 122.44(19) . .
N1 C5 C6 112.98(18) . .
C4 C5 C6 124.36(18) . .
N2 C6 C7 117.83(18) . .
N2 C6 C5 111.60(17) . .
C7 C6 C5 130.54(18) . .
N2 C7 C6 117.31(18) 2_766 .
N2 C7 C8 111.60(17) 2_766 .
C6 C7 C8 131.02(18) . .
N3 C8 C9 121.49(18) . .
N3 C8 C7 113.50(17) . .
C9 C8 C7 124.69(18) . .
C8 C9 C10 118.51(18) . .
C8 C9 H9 120.7 . .
C10 C9 H9 120.7 . .
C11 C10 C9 119.86(19) . .
C11 C10 H10 120.1 . .
C9 C10 H10 120.1 . .
C12 C11 C10 118.28(19) . .
C12 C11 H11 120.9 . .
C10 C11 H11 120.9 . .
N3 C12 C11 122.07(18) . .
N3 C12 H12 119.0 . .
C11 C12 H12 119.0 . .
C14 C13 P2 114.39(14) . .
C14 C13 H13A 108.7 . .
P2 C13 H13A 108.7 . .
C14 C13 H13B 108.7 . .
P2 C13 H13B 108.7 . .
H13A C13 H13B 107.6 . .
C15 C14 C19 118.50(19) . .
C15 C14 C13 117.19(18) . .
C19 C14 C13 124.31(19) . .
C16 C15 C14 122.06(19) . .
C16 C15 H15 119.0 . .
C14 C15 H15 119.0 . .
C15 C16 C17 119.4(2) . .
C15 C16 H16 120.3 . .
C17 C16 H16 120.3 . .
C18 C17 C16 119.1(2) . .
C18 C17 H17 120.5 . .
C16 C17 H17 120.5 . .
C17 C18 C19 122.22(19) . .
C17 C18 H18 118.9 . .
C19 C18 H18 118.9 . .
C18 C19 C14 118.55(19) . .
C18 C19 C20 119.26(18) . .
C14 C19 C20 122.19(19) . .
C19 C20 P1 114.55(15) . .
C19 C20 H20A 108.6 . .
P1 C20 H20A 108.6 . .
C19 C20 H20B 108.6 . .
P1 C20 H20B 108.6 . .
H20A C20 H20B 107.6 . .

loop_
_geom_bond_atom_site_label_1
_geom_bond_atom_site_label_2
_geom_bond_distance
_geom_bond_site_symmetry_2
Cu1 O1 1.8926(17) .
Cu1 N2 1.9716(19) .
Cu1 N3 2.0097(19) 2_766
Cu1 N1 2.024(2) .
Cu1 O2 2.1126(18) .
P1 O1 1.5089(16) .
P1 O6 1.5256(16) .
P1 O5 1.5285(16) .
P1 C20 1.816(2) .
P2 O2 1.4939(16) .
P2 O3 1.5333(16) .
P2 O4 1.5353(16) .
P2 C13 1.810(2) .
O3 H3' 0.8400 .
O6 H6' 0.8400 .
N1 C1 1.330(3) .
N1 C5 1.351(3) .
N2 C7 1.322(3) 2_766
N2 C6 1.329(3) .
N3 C12 1.325(3) .
N3 C8 1.345(3) .
N3 Cu1 2.0097(19) 2_766
C1 C2 1.378(3) .
C1 H1 0.9500 .
C2 C3 1.377(3) .
C2 H2 0.9500 .
C3 C4 1.378(3) .
C3 H3 0.9500 .
C4 C5 1.374(3) .
C4 H4 0.9500 .
C5 C6 1.473(3) .
C6 C7 1.397(3) .
C7 N2 1.322(3) 2_766
C7 C8 1.473(3) .
C8 C9 1.367(3) .
C9 C10 1.381(3) .
C9 H9 0.9500 .
C10 C11 1.372(3) .
C10 H10 0.9500 .
C11 C12 1.375(3) .
C11 H11 0.9500 .
C12 H12 0.9500 .
C13 C14 1.504(3) .
C13 H13A 0.9900 .
C13 H13B 0.9900 .
C14 C15 1.388(3) .
C14 C19 1.397(3) .
C15 C16 1.375(3) .
C15 H15 0.9500 .
C16 C17 1.384(3) .
C16 H16 0.9500 .
C17 C18 1.370(3) .
C17 H17 0.9500 .
C18 C19 1.393(3) .
C18 H18 0.9500 .
C19 C20 1.499(3) .
C20 H20A 0.9900 .
C20 H20B 0.9900 .

loop_
_geom_torsion_atom_site_label_1
_geom_torsion_atom_site_label_2
_geom_torsion_atom_site_label_3
_geom_torsion_atom_site_label_4
_geom_torsion
_geom_torsion_site_symmetry_1
_geom_torsion_site_symmetry_4
O6 P1 O1 Cu1 61.28(15) . .
O5 P1 O1 Cu1 -174.49(12) . .
C20 P1 O1 Cu1 -54.27(16) . .
N2 Cu1 O1 P1 -166.79(18) . .
N3 Cu1 O1 P1 125.24(14) 2_766 .
N1 Cu1 O1 P1 -76.44(14) . .
O2 Cu1 O1 P1 27.20(15) . .
O3 P2 O2 Cu1 24.17(16) . .
O4 P2 O2 Cu1 148.72(12) . .
C13 P2 O2 Cu1 -94.03(14) . .
O1 Cu1 O2 P2 97.60(14) . .
N2 Cu1 O2 P2 -78.61(15) . .
N3 Cu1 O2 P2 0.71(14) 2_766 .
N1 Cu1 O2 P2 -157.18(13) . .
O1 Cu1 N1 C1 2.86(19) . .
N2 Cu1 N1 C1 166.66(19) . .
N3 Cu1 N1 C1 129.58(19) 2_766 .
O2 Cu1 N1 C1 -104.97(19) . .
O1 Cu1 N1 C5 -167.55(13) . .
N2 Cu1 N1 C5 -3.75(14) . .
N3 Cu1 N1 C5 -40.8(2) 2_766 .
O2 Cu1 N1 C5 84.62(15) . .
O1 Cu1 N2 C7 -88.0(3) . 2_766
N3 Cu1 N2 C7 -17.99(14) 2_766 2_766
N1 Cu1 N2 C7 178.37(15) . 2_766
O2 Cu1 N2 C7 78.50(14) . 2_766
O1 Cu1 N2 C6 110.7(2) . .
N3 Cu1 N2 C6 -179.30(15) 2_766 .
N1 Cu1 N2 C6 17.06(14) . .
O2 Cu1 N2 C6 -82.80(14) . .
C5 N1 C1 C2 0.8(3) . .
Cu1 N1 C1 C2 -169.35(18) . .
N1 C1 C2 C3 2.9(4) . .
C1 C2 C3 C4 -2.7(3) . .
C2 C3 C4 C5 -1.1(3) . .
C1 N1 C5 C4 -4.8(3) . .
Cu1 N1 C5 C4 166.43(16) . .
C1 N1 C5 C6 -179.61(18) . .
Cu1 N1 C5 C6 -8.4(2) . .
C3 C4 C5 N1 4.9(3) . .
C3 C4 C5 C6 179.18(19) . .
C7 N2 C6 C7 -3.6(3) 2_766 .
Cu1 N2 C6 C7 155.79(14) . .
C7 N2 C6 C5 174.66(17) 2_766 .
Cu1 N2 C6 C5 -25.9(2) . .
N1 C5 C6 N2 21.9(2) . .
C4 C5 C6 N2 -152.83(19) . .
N1 C5 C6 C7 -160.14(19) . .
C4 C5 C6 C7 25.2(3) . .
N2 C6 C7 N2 3.3(3) . 2_766
C5 C6 C7 N2 -174.54(19) . 2_766
N2 C6 C7 C8 -173.33(18) . .
C5 C6 C7 C8 8.8(3) . .
C12 N3 C8 C9 -6.7(3) . .
Cu1 N3 C8 C9 165.95(14) 2_766 .
C12 N3 C8 C7 179.49(16) . .
Cu1 N3 C8 C7 -7.9(2) 2_766 .
N2 C7 C8 N3 22.3(2) 2_766 .
C6 C7 C8 N3 -160.84(19) . .
N2 C7 C8 C9 -151.28(18) 2_766 .
C6 C7 C8 C9 25.5(3) . .
N3 C8 C9 C10 4.3(3) . .
C7 C8 C9 C10 177.41(17) . .
C8 C9 C10 C11 1.5(3) . .
C9 C10 C11 C12 -4.6(3) . .
C8 N3 C12 C11 3.3(3) . .
Cu1 N3 C12 C11 -168.39(14) 2_766 .
C10 C11 C12 N3 2.3(3) . .
O2 P2 C13 C14 66.06(17) . .
O3 P2 C13 C14 -55.69(17) . .
O4 P2 C13 C14 -172.65(14) . .
P2 C13 C14 C15 87.0(2) . .
P2 C13 C14 C19 -93.7(2) . .
C19 C14 C15 C16 -2.2(3) . .
C13 C14 C15 C16 177.08(18) . .
C14 C15 C16 C17 -0.7(3) . .
C15 C16 C17 C18 1.7(3) . .
C16 C17 C18 C19 0.3(3) . .
C17 C18 C19 C14 -3.2(3) . .
C17 C18 C19 C20 176.33(19) . .
C15 C14 C19 C18 4.1(3) . .
C13 C14 C19 C18 -175.18(18) . .
C15 C14 C19 C20 -175.44(18) . .
C13 C14 C19 C20 5.3(3) . .
C18 C19 C20 P1 -54.8(2) . .
C14 C19 C20 P1 124.74(18) . .
O1 P1 C20 C19 -50.92(17) . .
O6 P1 C20 C19 -170.58(14) . .
O5 P1 C20 C19 70.64(16) . .
